data_7116603
loop_
_publ_author_name
'Peng-Fei Shi'
'Huan-Cheng Hu'
'Zhan-Yun Zhang'
'Gang Xiong'
'Bin Zhao'

_publ_section_title
;
 Heterometal-organic frameworks as highly sensitive and highly selective
 luminescent probes to detect I^-^ ions in aqueous solutions
;
_journal_name_full Chem.Commun.
_journal_page_first 3985
_journal_paper_doi 10.1039/C4cc09081K
_journal_volume 51
_journal_year 2015
_chemical_formula_sum 'C36 H34 I2 N6 O21 Tb2 Zn'
_chemical_formula_weight 1523.75
_chemical_name_systematic
; 
 ? 
;
_space_group_IT_number 15
_symmetry_cell_setting monoclinic
_symmetry_space_group_name_Hall '-C 2yc'
_symmetry_space_group_name_H-M 'C 1 2/c 1'
_atom_sites_solution_hydrogens geom
_atom_sites_solution_primary direct
_atom_sites_solution_secondary difmap
_audit_creation_method SHELXL-97
_audit_update_record
;
2014-02-11 deposited with the CCDC.
2015-01-05 downloaded from the CCDC.
;
_cell_angle_alpha 90.00
_cell_angle_beta 106.996(4)
_cell_angle_gamma 90.00
_cell_formula_units_Z 4
_cell_length_a 17.2316(6)
_cell_length_b 16.7585(7)
_cell_length_c 21.2567(7)
_cell_measurement_reflns_used 3786
_cell_measurement_temperature 130.45(10)
_cell_measurement_theta_max 27.5380
_cell_measurement_theta_min 3.4680
_cell_volume 5870.3(4)
_computing_cell_refinement
;
CrysAlisPro, Agilent Technologies,
Version 1.171.36.28 (release 01-02-2013 CrysAlis171 .NET)
(compiled Feb  1 2013,16:14:44)
;
_computing_data_collection
;
CrysAlisPro, Agilent Technologies,
Version 1.171.36.28 (release 01-02-2013 CrysAlis171 .NET)
(compiled Feb  1 2013,16:14:44)
;
_computing_data_reduction
;
CrysAlisPro, Agilent Technologies,
Version 1.171.36.28 (release 01-02-2013 CrysAlis171 .NET)
(compiled Feb  1 2013,16:14:44)
;
_computing_structure_refinement 'SHELXL-97 (Sheldrick, 1997)'
_computing_structure_solution 'SHELXS-97 (Sheldrick, 1990)'
_diffrn_ambient_temperature 130.45(10)
_diffrn_measured_fraction_theta_full 0.976
_diffrn_measured_fraction_theta_max 0.976
_diffrn_measurement_device_type 'SuperNova, Single source at offset, Eos'
_diffrn_measurement_method '\w scans'
_diffrn_radiation_monochromator graphite
_diffrn_radiation_source 'fine-focus sealed tube'
_diffrn_radiation_type MoK\a
_diffrn_radiation_wavelength 0.71073
_diffrn_reflns_av_R_equivalents 0.0617
_diffrn_reflns_av_sigmaI/netI 0.0929
_diffrn_reflns_limit_h_max 20
_diffrn_reflns_limit_h_min -20
_diffrn_reflns_limit_k_max 19
_diffrn_reflns_limit_k_min -10
_diffrn_reflns_limit_l_max 23
_diffrn_reflns_limit_l_min -25
_diffrn_reflns_number 13716
_diffrn_reflns_theta_full 25.01
_diffrn_reflns_theta_max 25.01
_diffrn_reflns_theta_min 2.91
_exptl_absorpt_coefficient_mu 3.908
_exptl_absorpt_correction_T_max 1.00000
_exptl_absorpt_correction_T_min 0.67499
_exptl_absorpt_correction_type multi-scan
_exptl_absorpt_process_details
;
CrysAlisPro, Agilent Technologies,
Version 1.171.36.28 (release 01-02-2013 CrysAlis171 .NET)
(compiled Feb  1 2013,16:14:44)
Empirical absorption correction using spherical harmonics,
 implemented in SCALE3 ABSPACK scaling algorithm.
;
_exptl_crystal_colour yellow
_exptl_crystal_density_diffrn 1.715
_exptl_crystal_density_meas ?
_exptl_crystal_density_method 'not measured'
_exptl_crystal_description needlelike
_exptl_crystal_F_000 2872
_exptl_crystal_size_max 0.08
_exptl_crystal_size_mid 0.04
_exptl_crystal_size_min 0.01
_refine_diff_density_max 1.890
_refine_diff_density_min -0.804
_refine_diff_density_rms 0.200
_refine_ls_extinction_method none
_refine_ls_goodness_of_fit_ref 1.035
_refine_ls_hydrogen_treatment constr
_refine_ls_matrix_type full
_refine_ls_number_parameters 332
_refine_ls_number_reflns 5063
_refine_ls_number_restraints 24
_refine_ls_restrained_S_all 1.035
_refine_ls_R_factor_all 0.0784
_refine_ls_R_factor_gt 0.0548
_refine_ls_shift/su_max 0.001
_refine_ls_shift/su_mean 0.000
_refine_ls_structure_factor_coef Fsqd
_refine_ls_weighting_details 'calc w=1/[\s^2^(Fo^2^)+(0.0589P)^2^+41.5941P] where P=(Fo^2^+2Fc^2^)/3'
_refine_ls_weighting_scheme calc
_refine_ls_wR_factor_gt 0.1256
_refine_ls_wR_factor_ref 0.1416
_reflns_number_gt 3786
_reflns_number_total 5063
_reflns_threshold_expression >2sigma(I)
_cod_data_source_file c4cc09081k2.cif
_cod_data_source_block 2-I
_cod_depositor_comments
;
The following automatic conversions were performed:

'_refine_ls_hydrogen_treatment' value 'constrained' was replaced with
the value 'constr' as specified in the replacement file
'src/cod-tools/trunk/data/replacement-values/replacement_values.lst'.

'_exptl_crystal_density_meas' value 'none' was changed to '?' - the
value is perceived as not measured.

Automatic conversion script
Id: cif_fix_values 5376 2017-05-30 11:51:03Z andrius 
;
_cod_original_sg_symbol_H-M C2/c
_cod_database_code 7116603

loop_
_symmetry_equiv_pos_as_xyz
'x, y, z'
'-x, y, -z+1/2'
'x+1/2, y+1/2, z'
'-x+1/2, y+1/2, -z+1/2'
'-x, -y, -z'
'x, -y, z-1/2'
'-x+1/2, -y+1/2, -z'
'x+1/2, -y+1/2, z-1/2'

loop_
_atom_site_label
_atom_site_type_symbol
_atom_site_fract_x
_atom_site_fract_y
_atom_site_fract_z
_atom_site_U_iso_or_equiv
_atom_site_adp_type
_atom_site_occupancy
_atom_site_symmetry_multiplicity
_atom_site_calc_flag
_atom_site_refinement_flags
Zn1 Zn 0.5000 1.05995(9) 0.7500 0.0121(3) Uani 1 2 d S
Tb1 Tb 0.47942(2) 0.56529(3) 0.571093(17) 0.01190(16) Uani 1 1 d .
C1 C 0.3162(5) 1.0924(6) 0.6780(4) 0.025(2) Uani 1 1 d .
H1 H 0.3228 1.1377 0.7043 0.030 Uiso 1 1 calc R
C2 C 0.2393(5) 1.0773(6) 0.6320(4) 0.024(2) Uani 1 1 d .
H2 H 0.1953 1.1106 0.6295 0.029 Uiso 1 1 calc R
C3 C 0.2317(5) 1.0134(6) 0.5918(4) 0.019(2) Uani 1 1 d .
C4 C 0.3000(5) 0.9652(6) 0.5966(4) 0.022(2) Uani 1 1 d .
H4 H 0.2967 0.9230 0.5675 0.026 Uiso 1 1 calc R
C5 C 0.3716(5) 0.9805(6) 0.6441(4) 0.0138(19) Uani 1 1 d .
C6 C 0.1558(5) 0.9926(7) 0.5382(4) 0.022(2) Uani 1 1 d .
C7 C 0.4449(5) 0.9315(6) 0.6524(4) 0.0143(18) Uani 1 1 d .
C8 C 0.4386(5) 0.8528(6) 0.6260(4) 0.020(2) Uani 1 1 d .
H8 H 0.3883 0.8304 0.6053 0.024 Uiso 1 1 calc R
C9 C 0.5089(5) 0.8110(6) 0.6321(4) 0.0160(19) Uani 1 1 d U
C10 C 0.5840(5) 0.8480(6) 0.6631(4) 0.0171(19) Uani 1 1 d .
H10 H 0.6327 0.8222 0.6660 0.021 Uiso 1 1 calc R
C11 C 0.5833(5) 0.9233(6) 0.6890(4) 0.023(2) Uani 1 1 d .
H11 H 0.6327 0.9471 0.7104 0.028 Uiso 1 1 calc R
C12 C 0.5034(5) 0.7273(6) 0.6086(4) 0.0156(19) Uani 1 1 d U
C13 C 0.5329(5) 1.1543(6) 0.6356(4) 0.020(2) Uani 1 1 d .
H13 H 0.5418 1.1045 0.6195 0.024 Uiso 1 1 calc R
C14 C 0.5317(6) 1.2198(7) 0.5967(4) 0.028(2) Uani 1 1 d .
H14 H 0.5416 1.2151 0.5562 0.034 Uiso 1 1 calc R
C15 C 0.5156(5) 1.2922(6) 0.6195(4) 0.019(2) Uani 1 1 d .
C16 C 0.5035(5) 1.2991(6) 0.6795(4) 0.020(2) Uani 1 1 d U
H16 H 0.4936 1.3487 0.6953 0.024 Uiso 1 1 calc R
C17 C 0.5061(5) 1.2297(6) 0.7174(4) 0.0153(19) Uani 1 1 d .
C18 C 0.5115(5) 1.3686(6) 0.5767(4) 0.017(2) Uani 1 1 d .
I1 I 0.18273(7) 0.89964(10) 0.77297(6) 0.0327(4) Uani 0.50 1 d P
I2 I 0.2436(3) 0.7758(3) 0.6938(2) 0.0880(15) Uani 0.25 1 d P
I3 I 0.4241(4) 0.0192(3) 0.48404(18) 0.0945(17) Uani 0.25 1 d P
N1 N 0.3790(4) 1.0436(5) 0.6846(3) 0.0171(17) Uani 1 1 d .
N2 N 0.5152(4) 0.9640(5) 0.6849(3) 0.0137(16) Uani 1 1 d .
N3 N 0.5221(4) 1.1579(5) 0.6950(3) 0.0161(16) Uani 1 1 d .
O1 O 0.1591(3) 0.9438(5) 0.4956(3) 0.0296(17) Uani 1 1 d .
O2 O 0.0899(3) 1.0267(4) 0.5384(3) 0.0192(14) Uani 1 1 d .
O3 O 0.5326(4) 1.3605(4) 0.5257(3) 0.0243(15) Uani 1 1 d .
O4 O 0.4895(4) 1.4296(4) 0.5981(3) 0.0254(15) Uani 1 1 d U
O5 O 0.4354(4) 0.6925(4) 0.5971(3) 0.0309(17) Uani 1 1 d .
O6 O 0.5647(3) 0.6920(4) 0.6016(3) 0.0215(15) Uani 1 1 d .
O7 O 0.5698(5) 0.5559(5) 0.6789(3) 0.047(2) Uani 1 1 d .
H7A H 0.5936 0.5097 0.6993 0.070 Uiso 1 1 d R
H7B H 0.5868 0.5981 0.7076 0.070 Uiso 1 1 d R
O8 O 0.3933(5) 0.5466(5) 0.6411(4) 0.048(2) Uani 1 1 d .
H8A H 0.3570 0.5119 0.6241 0.072 Uiso 1 1 d R
H8B H 0.3704 0.5907 0.6452 0.072 Uiso 1 1 d R
O9 O 0.4123(6) 0.6799(6) 0.7340(3) 0.057(3) Uani 1 1 d .
O10 O 0.1989(6) 0.7590(8) 0.5410(5) 0.096(4) Uani 1 1 d .
O11 O 0.2894(13) 0.9035(16) 0.4249(15) 0.119(11) Uani 0.50 1 d P

loop_
_atom_site_aniso_label
_atom_site_aniso_U_11
_atom_site_aniso_U_22
_atom_site_aniso_U_33
_atom_site_aniso_U_23
_atom_site_aniso_U_13
_atom_site_aniso_U_12
Zn1 0.0162(7) 0.0048(8) 0.0135(6) 0.000 0.0015(5) 0.000
Tb1 0.0159(2) 0.0078(3) 0.0115(2) -0.00098(17) 0.00310(15) 0.00164(19)
C1 0.023(5) 0.016(6) 0.030(5) -0.012(4) 0.001(4) -0.002(5)
C2 0.015(4) 0.024(7) 0.026(5) -0.015(4) -0.004(3) 0.005(4)
C3 0.008(4) 0.018(6) 0.026(4) -0.006(4) -0.002(3) 0.005(4)
C4 0.021(5) 0.013(6) 0.029(5) -0.006(4) 0.005(4) 0.001(4)
C5 0.011(4) 0.013(5) 0.017(4) -0.004(4) 0.003(3) 0.005(4)
C6 0.014(4) 0.028(7) 0.024(4) -0.005(4) 0.003(3) -0.001(4)
C7 0.020(4) 0.004(5) 0.019(4) -0.003(4) 0.006(3) 0.001(4)
C8 0.013(4) 0.022(6) 0.022(4) -0.010(4) 0.000(3) -0.004(4)
C9 0.017(3) 0.013(4) 0.020(3) -0.005(3) 0.008(3) 0.003(3)
C10 0.018(4) 0.009(5) 0.025(4) -0.004(4) 0.008(3) -0.002(4)
C11 0.013(4) 0.026(7) 0.032(5) -0.010(4) 0.007(4) -0.001(4)
C12 0.022(4) 0.011(4) 0.013(3) 0.005(3) 0.004(3) -0.001(3)
C13 0.033(5) 0.008(5) 0.017(4) 0.003(4) 0.003(4) 0.003(4)
C14 0.050(6) 0.023(7) 0.012(4) -0.005(4) 0.010(4) -0.003(5)
C15 0.027(5) 0.015(6) 0.014(4) 0.006(4) 0.007(3) 0.003(4)
C16 0.025(4) 0.012(4) 0.020(3) -0.003(3) 0.003(3) -0.003(3)
C17 0.018(4) 0.006(5) 0.018(4) -0.002(4) -0.002(3) 0.002(4)
C18 0.030(5) 0.004(5) 0.018(4) -0.003(4) 0.006(3) 0.004(4)
I1 0.0200(6) 0.0381(10) 0.0386(7) -0.0014(6) 0.0063(5) 0.0046(6)
I2 0.062(2) 0.101(4) 0.077(3) 0.006(3) -0.018(2) -0.010(3)
I3 0.172(5) 0.075(4) 0.051(2) -0.015(2) 0.056(3) -0.043(4)
N1 0.018(4) 0.014(5) 0.017(3) -0.003(3) 0.000(3) 0.000(3)
N2 0.019(4) 0.004(4) 0.015(3) -0.001(3) 0.000(3) 0.006(3)
N3 0.025(4) 0.008(4) 0.013(3) -0.001(3) 0.003(3) 0.004(3)
O1 0.015(3) 0.035(5) 0.035(4) -0.018(3) 0.002(3) 0.000(3)
O2 0.016(3) 0.010(4) 0.031(3) -0.003(3) 0.005(2) 0.003(3)
O3 0.039(4) 0.019(4) 0.019(3) 0.004(3) 0.014(3) 0.001(3)
O4 0.041(3) 0.014(3) 0.023(3) -0.001(3) 0.012(2) 0.006(3)
O5 0.024(3) 0.012(4) 0.063(4) -0.016(3) 0.024(3) -0.004(3)
O6 0.020(3) 0.012(4) 0.033(3) -0.011(3) 0.008(3) 0.002(3)
O7 0.070(5) 0.031(5) 0.020(3) -0.001(3) -0.018(3) 0.003(5)
O8 0.064(5) 0.040(6) 0.056(5) -0.001(4) 0.043(4) -0.009(5)
O9 0.094(7) 0.048(6) 0.032(4) 0.004(4) 0.022(4) 0.016(5)
O10 0.070(7) 0.096(10) 0.117(9) 0.054(8) 0.020(6) 0.041(7)
O11 0.070(13) 0.10(2) 0.23(3) 0.08(2) 0.107(17) 0.058(14)

loop_
_atom_type_symbol
_atom_type_description
_atom_type_scat_dispersion_real
_atom_type_scat_dispersion_imag
_atom_type_scat_source
C C 0.0033 0.0016 'International Tables Vol C Tables 4.2.6.8 and 6.1.1.4'
H H 0.0000 0.0000 'International Tables Vol C Tables 4.2.6.8 and 6.1.1.4'
I I -0.4742 1.8119 'International Tables Vol C Tables 4.2.6.8 and 6.1.1.4'
N N 0.0061 0.0033 'International Tables Vol C Tables 4.2.6.8 and 6.1.1.4'
O O 0.0106 0.0060 'International Tables Vol C Tables 4.2.6.8 and 6.1.1.4'
Tb Tb -0.1723 4.1537 'International Tables Vol C Tables 4.2.6.8 and 6.1.1.4'
Zn Zn 0.2839 1.4301 'International Tables Vol C Tables 4.2.6.8 and 6.1.1.4'

loop_
_geom_angle_atom_site_label_1
_geom_angle_atom_site_label_2
_geom_angle_atom_site_label_3
_geom_angle
_geom_angle_site_symmetry_1
_geom_angle_site_symmetry_3
N3 Zn1 N3 78.1(4) 2_656 .
N3 Zn1 N1 99.1(3) 2_656 .
N3 Zn1 N1 92.2(3) . .
N3 Zn1 N1 92.2(3) 2_656 2_656
N3 Zn1 N1 99.1(3) . 2_656
N1 Zn1 N1 165.4(4) . 2_656
N3 Zn1 N2 174.6(2) 2_656 .
N3 Zn1 N2 98.4(3) . .
N1 Zn1 N2 76.7(3) . .
N1 Zn1 N2 92.4(3) 2_656 .
N3 Zn1 N2 98.4(3) 2_656 2_656
N3 Zn1 N2 174.6(2) . 2_656
N1 Zn1 N2 92.4(3) . 2_656
N1 Zn1 N2 76.7(3) 2_656 2_656
N2 Zn1 N2 85.3(4) . 2_656
O2 Tb1 O4 78.0(2) 3_545 1_545
O2 Tb1 O3 75.8(2) 3_545 5_676
O4 Tb1 O3 135.0(2) 1_545 5_676
O2 Tb1 O7 84.6(3) 3_545 .
O4 Tb1 O7 73.6(2) 1_545 .
O3 Tb1 O7 138.0(3) 5_676 .
O2 Tb1 O5 132.0(2) 3_545 .
O4 Tb1 O5 145.0(2) 1_545 .
O3 Tb1 O5 77.2(2) 5_676 .
O7 Tb1 O5 89.9(3) . .
O2 Tb1 O1 124.9(2) 3_545 7_566
O4 Tb1 O1 94.2(2) 1_545 7_566
O3 Tb1 O1 72.5(2) 5_676 7_566
O7 Tb1 O1 145.7(3) . 7_566
O5 Tb1 O1 82.2(2) . 7_566
O2 Tb1 O8 149.6(3) 3_545 .
O4 Tb1 O8 74.8(3) 1_545 .
O3 Tb1 O8 133.9(3) 5_676 .
O7 Tb1 O8 75.1(3) . .
O5 Tb1 O8 71.2(3) . .
O1 Tb1 O8 70.7(3) 7_566 .
O2 Tb1 O6 81.1(2) 3_545 .
O4 Tb1 O6 138.5(2) 1_545 .
O3 Tb1 O6 71.4(2) 5_676 .
O7 Tb1 O6 69.1(2) . .
O5 Tb1 O6 52.8(2) . .
O1 Tb1 O6 127.0(2) 7_566 .
O8 Tb1 O6 111.3(3) . .
O2 Tb1 O2 77.3(2) 3_545 7_566
O4 Tb1 O2 69.3(2) 1_545 7_566
O3 Tb1 O2 69.7(2) 5_676 7_566
O7 Tb1 O2 141.3(2) . 7_566
O5 Tb1 O2 127.4(2) . 7_566
O1 Tb1 O2 49.8(2) 7_566 7_566
O8 Tb1 O2 104.8(2) . 7_566
O6 Tb1 O2 138.93(18) . 7_566
O2 Tb1 C12 106.8(2) 3_545 .
O4 Tb1 C12 150.5(2) 1_545 .
O3 Tb1 C12 73.0(2) 5_676 .
O7 Tb1 C12 77.9(3) . .
O5 Tb1 C12 26.4(2) . .
O1 Tb1 C12 105.4(2) 7_566 .
O8 Tb1 C12 90.9(3) . .
O6 Tb1 C12 26.4(2) . .
O2 Tb1 C12 140.1(2) 7_566 .
O2 Tb1 C6 101.7(2) 3_545 7_566
O4 Tb1 C6 81.8(3) 1_545 7_566
O3 Tb1 C6 68.7(3) 5_676 7_566
O7 Tb1 C6 152.8(3) . 7_566
O5 Tb1 C6 104.3(3) . 7_566
O1 Tb1 C6 24.2(2) 7_566 7_566
O8 Tb1 C6 87.5(3) . 7_566
O6 Tb1 C6 137.8(2) . 7_566
O2 Tb1 C6 25.6(2) 7_566 7_566
C12 Tb1 C6 123.9(3) . 7_566
O2 Tb1 Tb1 42.76(14) 3_545 5_666
O4 Tb1 Tb1 68.47(15) 1_545 5_666
O3 Tb1 Tb1 67.40(16) 5_676 5_666
O7 Tb1 Tb1 119.2(2) . 5_666
O5 Tb1 Tb1 144.31(17) . 5_666
O1 Tb1 Tb1 83.28(15) 7_566 5_666
O8 Tb1 Tb1 132.8(2) . 5_666
O6 Tb1 Tb1 115.77(13) . 5_666
O2 Tb1 Tb1 34.55(12) 7_566 5_666
C12 Tb1 Tb1 134.61(16) . 5_666
C6 Tb1 Tb1 59.38(18) 7_566 5_666
N1 C1 C2 121.9(9) . .
C3 C2 C1 118.4(9) . .
C2 C3 C4 119.0(8) . .
C2 C3 C6 124.4(8) . .
C4 C3 C6 116.4(8) . .
C5 C4 C3 119.9(9) . .
N1 C5 C4 121.0(8) . .
N1 C5 C7 116.4(7) . .
C4 C5 C7 122.5(8) . .
O1 C6 O2 122.1(8) . .
O1 C6 C3 119.6(8) . .
O2 C6 C3 118.3(8) . .
O1 C6 Tb1 52.8(4) . 7_566
O2 C6 Tb1 69.4(4) . 7_566
C3 C6 Tb1 172.3(7) . 7_566
N2 C7 C8 122.7(8) . .
N2 C7 C5 117.0(8) . .
C8 C7 C5 120.4(8) . .
C9 C8 C7 118.2(8) . .
C8 C9 C10 118.8(9) . .
C8 C9 C12 119.0(8) . .
C10 C9 C12 122.1(8) . .
C11 C10 C9 118.3(8) . .
N2 C11 C10 123.5(8) . .
O6 C12 O5 121.4(9) . .
O6 C12 C9 120.9(8) . .
O5 C12 C9 117.7(8) . .
O6 C12 Tb1 64.7(5) . .
O5 C12 Tb1 56.8(5) . .
C9 C12 Tb1 173.5(6) . .
N3 C13 C14 123.6(9) . .
C15 C14 C13 117.9(8) . .
C16 C15 C14 120.9(9) . .
C16 C15 C18 118.9(9) . .
C14 C15 C18 120.2(7) . .
C15 C16 C17 118.6(9) . .
N3 C17 C16 120.6(8) . .
N3 C17 C17 115.8(5) . 2_656
C16 C17 C17 123.6(5) . 2_656
O4 C18 O3 128.0(9) . .
O4 C18 C15 115.8(7) . .
O3 C18 C15 116.2(8) . .
C1 N1 C5 119.6(7) . .
C1 N1 Zn1 126.3(6) . .
C5 N1 Zn1 113.9(5) . .
C7 N2 C11 118.3(8) . .
C7 N2 Zn1 111.9(5) . .
C11 N2 Zn1 126.8(6) . .
C13 N3 C17 118.3(8) . .
C13 N3 Zn1 126.0(6) . .
C17 N3 Zn1 114.0(5) . .
C6 O1 Tb1 103.0(5) . 7_566
C6 O2 Tb1 160.9(6) . 3_455
C6 O2 Tb1 85.0(5) . 7_566
Tb1 O2 Tb1 102.7(2) 3_455 7_566
C18 O3 Tb1 136.5(6) . 5_676
C18 O4 Tb1 136.9(6) . 1_565
C12 O5 Tb1 96.8(6) . .
C12 O6 Tb1 88.9(5) . .

loop_
_geom_bond_atom_site_label_1
_geom_bond_atom_site_label_2
_geom_bond_distance
_geom_bond_site_symmetry_2
Zn1 N3 2.114(8) 2_656
Zn1 N3 2.114(8) .
Zn1 N1 2.158(7) .
Zn1 N1 2.158(7) 2_656
Zn1 N2 2.186(7) .
Zn1 N2 2.186(7) 2_656
Tb1 O2 2.302(6) 3_545
Tb1 O4 2.339(7) 1_545
Tb1 O3 2.361(6) 5_676
Tb1 O7 2.370(6) .
Tb1 O5 2.381(7) .
Tb1 O1 2.399(6) 7_566
Tb1 O8 2.409(7) .
Tb1 O6 2.555(6) .
Tb1 O2 2.756(6) 7_566
Tb1 C12 2.826(10) .
Tb1 C6 2.934(8) 7_566
Tb1 Tb1 3.9597(8) 5_666
C1 N1 1.332(12) .
C1 C2 1.421(12) .
C2 C3 1.352(13) .
C3 C4 1.407(12) .
C3 C6 1.502(11) .
C4 C5 1.372(11) .
C5 N1 1.345(11) .
C5 C7 1.474(12) .
C6 O1 1.234(11) .
C6 O2 1.273(10) .
C6 Tb1 2.934(8) 7_566
C7 N2 1.323(11) .
C7 C8 1.424(13) .
C8 C9 1.372(12) .
C9 C10 1.413(12) .
C9 C12 1.483(13) .
C10 C11 1.379(13) .
C11 N2 1.338(11) .
C12 O6 1.256(10) .
C12 O5 1.267(10) .
C13 N3 1.330(10) .
C13 C14 1.371(13) .
C14 C15 1.364(14) .
C15 C16 1.357(12) .
C15 C18 1.560(13) .
C16 C17 1.408(13) .
C17 N3 1.353(11) .
C17 C17 1.462(16) 2_656
C18 O4 1.223(11) .
C18 O3 1.248(10) .
I1 I2 3.045(6) .
I3 I3 2.585(12) 5_656
O1 Tb1 2.399(6) 7_566
O2 Tb1 2.302(6) 3_455
O2 Tb1 2.756(6) 7_566
O3 Tb1 2.361(6) 5_676
O4 Tb1 2.339(7) 1_565
